data_2001770
loop_
_publ_author_name
'Lis, T.'

_publ_section_title
;
 Structure of phosphoglycolate (PG) in different ionization states.
 Structure of phosphoglycolic acid (H~3~PG) and its salts: KH~2~PG,
 NaH~2~PG, K~3~H~3~(PG)~2~, Na~2~HPG.0.5H~2~O, Na~5~H(PG)~2~.4H~2~O and
 Na~3~PG.4H~2~O
;
_journal_issue 4
_journal_name_full 'Acta Crystallographica Section C'
_journal_page_first 696
_journal_page_last 705
_journal_paper_doi 10.1107/S0108270192010758
_journal_volume 49
_journal_year 1993
_chemical_formula_moiety 'C2 H4 O6 P1,K1'
_chemical_formula_sum 'C2 H4 K O6 P'
_chemical_formula_weight 194.12
_space_group_crystal_system monoclinic
_space_group_IT_number 4
_space_group_name_Hall 'P 2yb'
_space_group_name_H-M_alt 'P 1 21 1'
_cell_angle_alpha 90
_cell_angle_beta 126.92(4)
_cell_angle_gamma 90
_cell_formula_units_Z 2
_cell_length_a 10.570(6)
_cell_length_b 4.588(3)
_cell_length_c 7.935(4)
_cell_volume 307.6(3)
_diffrn_radiation_type Mo
_diffrn_radiation_wavelength 0.71069
_exptl_absorpt_coefficient_mu 1.08
_exptl_crystal_density_diffrn 2.095(3)
_exptl_crystal_density_meas 2.07
_exptl_crystal_F_000 196
_cod_data_source_file mu1010.cif
_cod_data_source_block mu1010_structure_2_of_8
_cod_original_cell_volume 307.6(4)
_cod_original_sg_symbol_H-M 'P 21'
_cod_original_formula_sum 'C2 H4 K1 O6 P1'
_cod_database_code 2001770

loop_
_space_group_symop_id
_space_group_symop_operation_xyz
1 x,y,z
2 -x,y+1/2,-z

loop_
_atom_site_label
_atom_site_fract_x
_atom_site_fract_y
_atom_site_fract_z
_atom_site_U_iso_or_equiv
K .47073(3) .75 .18643(5) .02390(10)
P .74102(3) .29981(10) .60953(5) .01370(10)
O(1) .68238(13) .1860(3) .39582(17) .0230(3)
O(2) .91952(11) .4065(3) .73718(18) .0222(3)
O(3) .65135(13) .5563(2) .60475(19) .0208(3)
O(4) .74372(13) .0558(2) .74780(18) .0202(3)
O(5) 1.13116(14) .5605(3) .6892(2) .0310(3)
O(6) 1.30297(13) .2177(3) .90401(19) .0282(3)
C(1) 1.17195(15) .3295(3) .8054(2) .0181(3)
C(2) 1.04349(14) .2021(4) .8124(2) .0193(3)
H(2) 1.076(4) .182(8) .950(5) .044(8)
H(21) 1.014(3) .037(6) .737(4) .013(5)
H(4) .708(4) -.149(8) .687(5) .034(7)
H(5) 1.232(5) .591(17) .682(9) .127(17)

loop_
_geom_angle_atom_site_label_1
_geom_angle_atom_site_label_2
_geom_angle_atom_site_label_3
_geom_angle
O(1) P O(2) 110.60(10)
O(1) P O(3) 114.70(10)
O(1) P O(4) 111.40(10)
O(2) P O(3) 105.40(10)
O(2) P O(4) 105.10(10)
O(3) P O(4) 109.10(10)
P O(2) C(2) 120.5(2)
O(2) C(2) C(1) 110.6(2)
C(2) C(1) O(5) 114.9(2)
C(2) C(1) O(6) 120.8(2)
O(5) C(1) O(6) 124.3(2)

loop_
_geom_bond_atom_site_label_1
_geom_bond_atom_site_label_2
_geom_bond_distance
P O(1) 1.506(2)
P O(2) 1.590(2)
P O(3) 1.497(2)
P O(4) 1.556(2)
O(2) C(2) 1.419(2)
C(2) C(1) 1.510(3)
C(1) O(5) 1.297(2)
C(1) O(6) 1.221(2)
